data_2212939
loop_
_publ_author_name
'Matikov\'a-Ma\<larov\'a, Miroslava'
'Marek \<Sebela'
'Tr\'avn\'i\<cek, Zden\<ek'

_publ_section_title
;
 <i>N</i>,<i>N</i>'-Bis(2-pyridylmethyl)ethane-1,2-diammonium
 dichloride hexadeuterodimethyl sulfoxide disolvate
;
_journal_coeditor_code IS2153
_journal_issue 4
_journal_name_full 'Acta Crystallographica Section E'
_journal_page_first o1753
_journal_page_last o1755
_journal_paper_doi 10.1107/S160053680701104X
_journal_volume 63
_journal_year 2007
_chemical_formula_iupac 'C14 H20 N4 2+, 2Cl -, 2C2 D6 O S'
_chemical_formula_moiety 'C14 H20 N4 2+, 2(Cl -), 2(C2 D6 O S)'
_chemical_formula_sum 'C18 H20 Cl2 D12 N4 O2 S2'
_chemical_formula_weight 483.54
_chemical_name_systematic
;
N,N'-Bis(2-pyridylmethyl)ethane-1,2-diammonium
dichloride hexadeuterodimethyl sulfoxide disolvate
;
_space_group_IT_number 60
_symmetry_cell_setting orthorhombic
_symmetry_space_group_name_Hall '-P 2n 2ab'
_symmetry_space_group_name_H-M 'P b c n'
_atom_sites_solution_hydrogens geom
_atom_sites_solution_primary direct
_atom_sites_solution_secondary difmap
_audit_creation_method SHELXL-97
_cell_angle_alpha 90.00
_cell_angle_beta 90.00
_cell_angle_gamma 90.00
_cell_formula_units_Z 4
_cell_length_a 24.8142(6)
_cell_length_b 10.1662(2)
_cell_length_c 9.4483(2)
_cell_measurement_reflns_used 16266
_cell_measurement_temperature 110(2)
_cell_measurement_theta_max 31.72
_cell_measurement_theta_min 2.70
_cell_volume 2383.49(9)
_computing_cell_refinement '<i>CrysAlis RED</i> (Oxford Diffraction, 2002)'
_computing_data_collection '<i>CrysAlis CCD</i> (Oxford Diffraction, 2002)'
_computing_data_reduction '<i>CrysAlis RED</i>'
_computing_molecular_graphics 'DIAMOND (Brandenburg, 2006)'
_computing_publication_material
;
SHELXL97 (Sheldrick, 1997) and DIAMOND (Brandenburg, 2006)
;
_computing_structure_refinement 'SHELXL97 (Sheldrick, 1997)'
_computing_structure_solution 'SHELXS97 (Sheldrick, 1997)'
_diffrn_ambient_temperature 110(2)
_diffrn_detector_area_resol_mean 8.3611
_diffrn_measured_fraction_theta_full 0.999
_diffrn_measured_fraction_theta_max 0.999
_diffrn_measurement_device_type 'Oxford Diffraction Xcalibur2'
_diffrn_measurement_method \w
_diffrn_radiation_monochromator 'Enhance (Oxford Diffraction)'
_diffrn_radiation_source 'fine-focus sealed tube'
_diffrn_radiation_type MoK\a
_diffrn_radiation_wavelength 0.71073
_diffrn_reflns_av_R_equivalents 0.0096
_diffrn_reflns_av_sigmaI/netI 0.0048
_diffrn_reflns_limit_h_max 25
_diffrn_reflns_limit_h_min -29
_diffrn_reflns_limit_k_max 12
_diffrn_reflns_limit_k_min -11
_diffrn_reflns_limit_l_max 11
_diffrn_reflns_limit_l_min -11
_diffrn_reflns_number 13779
_diffrn_reflns_theta_full 25.05
_diffrn_reflns_theta_max 25.00
_diffrn_reflns_theta_min 3.06
_diffrn_standards_number 0
_exptl_absorpt_coefficient_mu 0.468
_exptl_absorpt_correction_T_max 0.849
_exptl_absorpt_correction_T_min 0.759
_exptl_absorpt_correction_type multi-scan
_exptl_absorpt_process_details
;
(CrysAlis RED; Oxford Diffraction, 2002)
;
_exptl_crystal_colour colourless
_exptl_crystal_density_diffrn 1.347
_exptl_crystal_density_method 'not measured'
_exptl_crystal_description prism
_exptl_crystal_F_000 1000
_exptl_crystal_size_max 0.40
_exptl_crystal_size_mid 0.40
_exptl_crystal_size_min 0.35
_refine_diff_density_max 0.346
_refine_diff_density_min -0.218
_refine_ls_extinction_method none
_refine_ls_goodness_of_fit_ref 1.187
_refine_ls_hydrogen_treatment mixed
_refine_ls_matrix_type full
_refine_ls_number_parameters 145
_refine_ls_number_reflns 2109
_refine_ls_number_restraints 6
_refine_ls_restrained_S_all 1.185
_refine_ls_R_factor_all 0.0298
_refine_ls_R_factor_gt 0.0284
_refine_ls_shift/su_max 0.001
_refine_ls_shift/su_mean 0.000
_refine_ls_structure_factor_coef Fsqd
_refine_ls_weighting_details 'calc w=1/[\s^2^(Fo^2^)+(0.04P)^2^+1.5P] where P=(Fo^2^+2Fc^2^)/3'
_refine_ls_weighting_scheme calc
_refine_ls_wR_factor_gt 0.0810
_refine_ls_wR_factor_ref 0.0822
_reflns_number_gt 2020
_reflns_number_total 2109
_reflns_threshold_expression I>2\s(I)
_cod_data_source_file is2153.cif
_cod_data_source_block I
_cod_database_code 2212939
_cod_database_fobs_code 2212939

loop_
_symmetry_equiv_pos_as_xyz
'x, y, z'
'-x+1/2, -y+1/2, z+1/2'
'x+1/2, -y+1/2, -z'
'-x, y, -z+1/2'
'-x, -y, -z'
'x-1/2, y-1/2, -z-1/2'
'-x-1/2, y-1/2, z'
'x, -y, z-1/2'

loop_
_atom_site_type_symbol
_atom_site_label
_atom_site_fract_x
_atom_site_fract_y
_atom_site_fract_z
_atom_site_U_iso_or_equiv
_atom_site_adp_type
_atom_site_calc_flag
_atom_site_refinement_flags
_atom_site_occupancy
Cl Cl1 0.585008(16) 0.72661(4) 0.40491(4) 0.02272(14) Uani d . 1
S S1 0.566626(16) 0.35001(4) 0.31853(4) 0.02069(14) Uani d . 1
O O1 0.56842(5) 0.20124(12) 0.31040(12) 0.0252(3) Uani d . 1
C C1 0.66862(6) 0.08323(16) 0.56896(16) 0.0181(3) Uani d . 1
N N1 0.68741(6) 0.02247(15) 0.45353(16) 0.0261(3) Uani d . 1
N N2 0.57574(5) 0.01196(13) 0.50923(13) 0.0144(3) Uani d . 1
H H2B 0.5839 -0.0672 0.4672 0.017 Uiso calc R 1
H H2C 0.5789 0.0767 0.4417 0.017 Uiso calc R 1
C C2 0.69635(7) 0.18164(19) 0.63858(19) 0.0269(4) Uani d . 1
H H2A 0.6811 0.2240 0.7188 0.032 Uiso calc R 1
C C3 0.74686(8) 0.21744(19) 0.58902(19) 0.0311(4) Uani d . 1
H H3A 0.7669 0.2847 0.6350 0.037 Uiso calc R 1
C C4 0.76762(7) 0.15415(19) 0.4723(2) 0.0298(4) Uani d . 1
H H4A 0.8024 0.1752 0.4371 0.036 Uiso calc R 1
C C5 0.73631(7) 0.0593(2) 0.4081(2) 0.0308(4) Uani d . 1
H H5A 0.7503 0.0172 0.3262 0.037 Uiso calc R 1
C C6 0.61493(6) 0.03788(16) 0.62544(16) 0.0195(3) Uani d . 1
H H6A 0.6201 -0.0435 0.6814 0.023 Uiso calc R 1
H H6B 0.6001 0.1061 0.6893 0.023 Uiso calc R 1
C C7 0.51916(6) 0.00826(16) 0.56220(16) 0.0159(3) Uani d . 1
H H7B 0.5108 0.0909 0.6131 0.019 Uiso calc R 1
H H7A 0.5147 -0.0659 0.6290 0.019 Uiso calc R 1
C C8 0.55974(8) 0.38803(18) 0.5021(2) 0.0313(4) Uani d D 1
D D8A 0.5248(4) 0.352(2) 0.531(2) 0.047 Uiso d D 1
D D8B 0.5626(9) 0.4840(3) 0.508(3) 0.047 Uiso d D 1
D D8C 0.5881(7) 0.341(2) 0.554(2) 0.047 Uiso d D 1
C C9 0.63438(7) 0.40251(18) 0.2931(2) 0.0316(4) Uani d D 1
D D9A 0.6437(10) 0.382(2) 0.1948(8) 0.047 Uiso d D 1
D D9B 0.6568(8) 0.352(2) 0.3592(19) 0.047 Uiso d D 1
D D9C 0.6358(9) 0.4969(5) 0.314(2) 0.047 Uiso d D 1

loop_
_atom_site_aniso_label
_atom_site_aniso_U_11
_atom_site_aniso_U_22
_atom_site_aniso_U_33
_atom_site_aniso_U_12
_atom_site_aniso_U_13
_atom_site_aniso_U_23
Cl1 0.0236(2) 0.0146(2) 0.0299(2) 0.00053(14) 0.00500(16) -0.00117(15)
S1 0.0180(2) 0.0174(2) 0.0266(2) -0.00120(15) -0.00091(16) 0.00638(16)
O1 0.0377(7) 0.0168(6) 0.0210(6) -0.0066(5) -0.0005(5) 0.0017(5)
C1 0.0150(7) 0.0216(8) 0.0177(8) 0.0013(6) -0.0015(6) 0.0047(6)
N1 0.0202(7) 0.0297(8) 0.0285(8) -0.0018(6) 0.0046(6) -0.0043(6)
N2 0.0142(6) 0.0142(6) 0.0149(6) -0.0004(5) 0.0032(5) -0.0002(5)
C2 0.0243(9) 0.0339(10) 0.0226(8) -0.0048(8) 0.0002(7) -0.0036(8)
C3 0.0245(9) 0.0380(11) 0.0308(10) -0.0122(8) -0.0055(8) 0.0020(8)
C4 0.0159(8) 0.0441(11) 0.0294(9) -0.0049(8) 0.0001(7) 0.0106(8)
C5 0.0203(9) 0.0426(11) 0.0294(9) 0.0009(8) 0.0078(7) -0.0023(8)
C6 0.0175(8) 0.0254(9) 0.0156(7) -0.0016(6) 0.0000(6) 0.0016(7)
C7 0.0140(7) 0.0185(8) 0.0151(7) 0.0002(6) 0.0035(6) 0.0009(6)
C8 0.0416(11) 0.0189(9) 0.0334(10) 0.0003(8) 0.0119(8) -0.0020(8)
C9 0.0231(9) 0.0227(9) 0.0489(12) -0.0041(7) 0.0101(8) -0.0006(8)

loop_
_atom_type_symbol
_atom_type_description
_atom_type_scat_dispersion_real
_atom_type_scat_dispersion_imag
_atom_type_scat_source
C C 0.0033 0.0016 'International Tables Vol C Tables 4.2.6.8 and 6.1.1.4'
H H 0.0000 0.0000 'International Tables Vol C Tables 4.2.6.8 and 6.1.1.4'
N N 0.0061 0.0033 'International Tables Vol C Tables 4.2.6.8 and 6.1.1.4'
Cl Cl 0.1484 0.1585 'International Tables Vol C Tables 4.2.6.8 and 6.1.1.4'
O O 0.0106 0.0060 'International Tables Vol C Tables 4.2.6.8 and 6.1.1.4'
S S 0.1246 0.1234 'International Tables Vol C Tables 4.2.6.8 and 6.1.1.4'

loop_
_geom_angle_atom_site_label_1
_geom_angle_atom_site_label_2
_geom_angle_atom_site_label_3
_geom_angle_site_symmetry_1
_geom_angle_site_symmetry_3
_geom_angle
O1 S1 C9 . . 105.35(8)
O1 S1 C8 . . 105.55(8)
C9 S1 C8 . . 99.03(10)
N1 C1 C2 . . 123.32(15)
N1 C1 C6 . . 117.10(14)
C2 C1 C6 . . 119.56(15)
C1 N1 C5 . . 116.62(15)
C6 N2 C7 . . 111.81(12)
C6 N2 H2B . . 109.3
C7 N2 H2B . . 109.3
C6 N2 H2C . . 109.3
C7 N2 H2C . . 109.3
H2B N2 H2C . . 107.9
C1 C2 C3 . . 118.67(17)
C1 C2 H2A . . 120.7
C3 C2 H2A . . 120.7
C4 C3 C2 . . 119.08(17)
C4 C3 H3A . . 120.5
C2 C3 H3A . . 120.5
C3 C4 C5 . . 117.95(17)
C3 C4 H4A . . 121.0
C5 C4 H4A . . 121.0
N1 C5 C4 . . 124.33(17)
N1 C5 H5A . . 117.8
C4 C5 H5A . . 117.8
N2 C6 C1 . . 111.71(12)
N2 C6 H6A . . 109.3
C1 C6 H6A . . 109.3
N2 C6 H6B . . 109.3
C1 C6 H6B . . 109.3
H6A C6 H6B . . 107.9
N2 C7 C7 . 5_656 109.40(15)
N2 C7 H7B . . 109.8
C7 C7 H7B 5_656 . 109.8
N2 C7 H7A . . 109.8
C7 C7 H7A 5_656 . 109.8
H7B C7 H7A . . 108.2
D8B C8 D8C . . 114(2)
D8B C8 D8A . . 115.0(19)
D8C C8 D8A . . 108.3(19)
D8B C8 S1 . . 105.5(14)
D8C C8 S1 . . 108.3(15)
D8A C8 S1 . . 105.8(14)
D9C C9 D9B . . 111(2)
D9C C9 D9A . . 113(2)
D9B C9 D9A . . 111(2)
D9C C9 S1 . . 107.4(14)
D9B C9 S1 . . 107.0(14)
D9A C9 S1 . . 106.6(14)

loop_
_geom_bond_atom_site_label_1
_geom_bond_atom_site_label_2
_geom_bond_site_symmetry_2
_geom_bond_distance
S1 O1 . 1.5150(13)
S1 C9 . 1.7803(18)
S1 C8 . 1.786(2)
C1 N1 . 1.337(2)
C1 C2 . 1.381(2)
C1 C6 . 1.508(2)
N1 C5 . 1.340(2)
N2 C6 . 1.490(2)
N2 C7 . 1.4911(18)
N2 H2B . 0.9200
N2 H2C . 0.9200
C2 C3 . 1.386(3)
C2 H2A . 0.9500
C3 C4 . 1.377(3)
C3 H3A . 0.9500
C4 C5 . 1.379(3)
C4 H4A . 0.9500
C5 H5A . 0.9500
C6 H6A . 0.9900
C6 H6B . 0.9900
C7 C7 5_656 1.521(3)
C7 H7B . 0.9900
C7 H7A . 0.9900
C8 D8B . 0.980(4)
C8 D8C . 0.982(19)
C8 D8A . 0.980(13)
C9 D9C . 0.980(7)
C9 D9B . 0.981(19)
C9 D9A . 0.980(10)

loop_
_geom_hbond_atom_site_label_D
_geom_hbond_atom_site_label_H
_geom_hbond_atom_site_label_A
_geom_hbond_site_symmetry_A
_geom_hbond_distance_DH
_geom_hbond_distance_HA
_geom_hbond_distance_DA
_geom_hbond_angle_DHA
N2 H2C O1 . 0.92 1.79 2.6953(18) 167
N2 H2B Cl1 1_545 0.92 2.18 3.0724(14) 164
C4 H4A Cl1 7_755 0.95 2.86 3.7844(18) 165
C6 H6A O1 8_556 0.99 2.39 3.209(2) 140
C7 H7A O1 5_656 0.99 2.54 3.2724(19) 130
C8 D8B Cl1 . 0.980(4) 2.710(12) 3.6179(19) 154(2)
C9 D9C Cl1 . 0.980(7) 2.789(12) 3.6710(19) 149.9(17)
